data_2237685
loop_
_publ_author_name
'Venugopala, K. N.'
'Nayak, Susanta K.'
'Odhav, Bharti'

_publ_section_title
;
 2-(4-Bromoanilino)-6-(4-chlorophenyl)-5-methoxycarbonyl-4-methyl-3,6-dihydropyrimidin-1-ium
 chloride
;
_journal_coeditor_code PV2621
_journal_issue 4
_journal_name_full 'Acta Crystallographica Section E'
_journal_page_first o518
_journal_page_last o519
_journal_paper_doi 10.1107/S1600536813006296
_journal_volume 69
_journal_year 2013
_chemical_formula_iupac 'C19 H18 Br Cl N3 O2 +, Cl -'
_chemical_formula_moiety 'C19 H18 Br Cl N3 O2 +, Cl -'
_chemical_formula_sum 'C19 H18 Br Cl2 N3 O2'
_chemical_formula_weight 471.17
_chemical_melting_point 500(2)
_chemical_name_systematic
'2-(4-Bromoanilino)-6-(4-chlorophenyl)-5-methoxycarbonyl-4-methyl-3,6-dihydropyrimidin-1-ium chloride'
_space_group_IT_number 14
_symmetry_cell_setting monoclinic
_symmetry_space_group_name_Hall '-P 2yn'
_symmetry_space_group_name_H-M 'P 1 21/n 1'
_atom_sites_solution_hydrogens geom
_atom_sites_solution_primary direct
_atom_sites_solution_secondary difmap
_cell_angle_alpha 90
_cell_angle_beta 114.181(3)
_cell_angle_gamma 90
_cell_formula_units_Z 4
_cell_length_a 13.2691(15)
_cell_length_b 11.0965(12)
_cell_length_c 14.9545(17)
_cell_measurement_reflns_used 650
_cell_measurement_temperature 100(2)
_cell_measurement_theta_max 27.89
_cell_measurement_theta_min 1.70
_cell_volume 2008.7(4)
_computing_cell_refinement 'SAINT (Bruker, 2008)'
_computing_data_collection 'APEX2 (Bruker, 2008)'
_computing_data_reduction 'SAINT (Bruker, 2008)'
_computing_molecular_graphics
;
ORTEP-3 for Windows (Farrugia, 2012) and Mercury (Macrae <i>et al.</i>,
2008)
;
_computing_publication_material 'PLATON (Spek, 2009) and PARST (Nardelli, 1995)'
_computing_structure_refinement 'SHELXL97 (Sheldrick, 2008)'
_computing_structure_solution 'SHELXS97 (Sheldrick, 2008)'
_diffrn_ambient_temperature 100(2)
_diffrn_measured_fraction_theta_full 0.994
_diffrn_measured_fraction_theta_max 0.994
_diffrn_measurement_device_type 'Bruker Kappa DUO APEXII'
_diffrn_measurement_method '0.5\% \f scans and \w scans'
_diffrn_radiation_monochromator graphite
_diffrn_radiation_source 'fine-focus sealed tube'
_diffrn_radiation_type MoK\a
_diffrn_radiation_wavelength 0.71073
_diffrn_reflns_av_R_equivalents 0.0669
_diffrn_reflns_av_sigmaI/netI 0.0826
_diffrn_reflns_limit_h_max 16
_diffrn_reflns_limit_h_min -16
_diffrn_reflns_limit_k_max 13
_diffrn_reflns_limit_k_min -13
_diffrn_reflns_limit_l_max 16
_diffrn_reflns_limit_l_min -18
_diffrn_reflns_number 10242
_diffrn_reflns_reduction_process
;
;
_diffrn_reflns_theta_full 26.00
_diffrn_reflns_theta_max 26.00
_diffrn_reflns_theta_min 1.73
_diffrn_standards_decay_% 0
_diffrn_standards_interval_count 0
_diffrn_standards_interval_time 0
_diffrn_standards_number 0
_exptl_absorpt_coefficient_mu 2.332
_exptl_absorpt_correction_T_max 0.9333
_exptl_absorpt_correction_T_min 0.8354
_exptl_absorpt_correction_type multi-scan
_exptl_absorpt_process_details '(SADABS; Bruker, 2008)'
_exptl_crystal_colour colorless
_exptl_crystal_density_diffrn 1.558
_exptl_crystal_density_method 'not measured'
_exptl_crystal_description block
_exptl_crystal_F_000 952
_exptl_crystal_size_max 0.08
_exptl_crystal_size_mid 0.05
_exptl_crystal_size_min 0.03
_refine_diff_density_max 0.422
_refine_diff_density_min -0.401
_refine_ls_extinction_method none
_refine_ls_goodness_of_fit_ref 0.950
_refine_ls_hydrogen_treatment constr
_refine_ls_matrix_type full
_refine_ls_number_parameters 246
_refine_ls_number_reflns 3919
_refine_ls_number_restraints 0
_refine_ls_restrained_S_all 0.950
_refine_ls_R_factor_all 0.0911
_refine_ls_R_factor_gt 0.0444
_refine_ls_shift/su_max 0.000
_refine_ls_shift/su_mean 0.000
_refine_ls_structure_factor_coef Fsqd
_refine_ls_weighting_details 'calc w=1/[\s^2^(Fo^2^)+(0.0403P)^2^] where P=(Fo^2^+2Fc^2^)/3'
_refine_ls_weighting_scheme calc
_refine_ls_wR_factor_gt 0.0864
_refine_ls_wR_factor_ref 0.0959
_reflns_number_gt 2511
_reflns_number_total 3919
_reflns_threshold_expression I>2\s(I)
_cod_data_source_file pv2621.cif
_cod_data_source_block I
_cod_original_sg_symbol_H-M 'P 21/n'
_cod_database_code 2237685
_cod_database_fobs_code 2237685

loop_
_symmetry_equiv_pos_site_id
_symmetry_equiv_pos_as_xyz
1 x,y,z
2 1/2-x,1/2+y,1/2-z
3 -x,-y,-z
4 1/2+x,1/2-y,1/2+z

loop_
_atom_site_type_symbol
_atom_site_label
_atom_site_fract_x
_atom_site_fract_y
_atom_site_fract_z
_atom_site_U_iso_or_equiv
_atom_site_adp_type
_atom_site_calc_flag
_atom_site_refinement_flags
_atom_site_occupancy
_atom_site_symmetry_multiplicity
Br Br1 0.13690(4) 0.30575(4) 0.48412(3) 0.03906(15) Uani d . 1 1
Cl Cl1 0.62679(9) 0.43238(11) 0.13181(9) 0.0497(3) Uani d . 1 1
Cl Cl2 0.18134(7) 0.73567(10) 0.24229(7) 0.0366(3) Uani d . 1 1
O O1 0.4928(2) 1.0157(2) 0.21182(19) 0.0336(7) Uani d . 1 1
O O2 0.6208(2) 1.1174(3) 0.3359(2) 0.0391(7) Uani d . 1 1
N N1 0.4274(2) 0.7807(3) 0.3884(2) 0.0220(7) Uani d . 1 1
H H1 0.3580 0.7579 0.3678 0.026 Uiso calc R 1 1
N N2 0.5907(2) 0.8308(3) 0.5160(2) 0.0244(7) Uani d . 1 1
H H2 0.6422 0.8109 0.5736 0.029 Uiso calc R 1 1
N N3 0.4682(2) 0.7087(3) 0.5462(2) 0.0236(7) Uani d . 1 1
H H3 0.5075 0.7251 0.6085 0.028 Uiso calc R 1 1
C C1 0.4941(4) 1.1104(4) 0.1460(3) 0.0420(11) Uani d . 1 1
H H1A 0.5703 1.1363 0.1632 0.063 Uiso calc R 1 1
H H1B 0.4503 1.1788 0.1515 0.063 Uiso calc R 1 1
H H1C 0.4624 1.0801 0.0785 0.063 Uiso calc R 1 1
C C2 0.5598(3) 1.0312(3) 0.3065(3) 0.0266(9) Uani d . 1 1
C C3 0.5487(3) 0.9312(3) 0.3668(3) 0.0213(8) Uani d . 1 1
C C4 0.6119(3) 0.9232(3) 0.4638(3) 0.0239(9) Uani d . 1 1
C C5 0.7060(3) 1.0023(3) 0.5265(3) 0.0320(10) Uani d . 1 1
H H5A 0.6981 1.0819 0.4961 0.048 Uiso calc R 1 1
H H5B 0.7760 0.9660 0.5329 0.048 Uiso calc R 1 1
H H5C 0.7056 1.0105 0.5916 0.048 Uiso calc R 1 1
C C6 0.4680(3) 0.8309(3) 0.3176(3) 0.0217(8) Uani d . 1 1
H H6 0.4033 0.8674 0.2625 0.026 Uiso calc R 1 1
C C7 0.5126(3) 0.7297(3) 0.2746(2) 0.0232(8) Uani d . 1 1
C C8 0.6080(3) 0.7427(4) 0.2584(3) 0.0282(9) Uani d . 1 1
H H8 0.6504 0.8145 0.2791 0.034 Uiso calc R 1 1
C C9 0.6427(3) 0.6536(4) 0.2129(3) 0.0308(9) Uani d . 1 1
H H9 0.7070 0.6643 0.2008 0.037 Uiso calc R 1 1
C C10 0.5819(3) 0.5490(4) 0.1855(3) 0.0308(10) Uani d . 1 1
C C11 0.4875(3) 0.5316(4) 0.2014(3) 0.0305(10) Uani d . 1 1
H H11 0.4475 0.4581 0.1833 0.037 Uiso calc R 1 1
C C12 0.4528(3) 0.6233(4) 0.2441(3) 0.0268(9) Uani d . 1 1
H H12 0.3863 0.6137 0.2529 0.032 Uiso calc R 1 1
C C13 0.4936(3) 0.7697(3) 0.4817(3) 0.0202(8) Uani d . 1 1
C C14 0.3842(3) 0.6193(3) 0.5253(3) 0.0230(8) Uani d . 1 1
C C15 0.3303(3) 0.6112(4) 0.5866(3) 0.0284(9) Uani d . 1 1
H H15 0.3441 0.6692 0.6370 0.034 Uiso calc R 1 1
C C16 0.2553(3) 0.5180(4) 0.5747(3) 0.0301(9) Uani d . 1 1
H H16 0.2184 0.5112 0.6170 0.036 Uiso calc R 1 1
C C17 0.2358(3) 0.4357(3) 0.5001(3) 0.0277(9) Uani d . 1 1
C C18 0.2874(3) 0.4450(3) 0.4374(3) 0.0246(9) Uani d . 1 1
H H18 0.2711 0.3889 0.3853 0.029 Uiso calc R 1 1
C C19 0.3625(3) 0.5356(3) 0.4501(3) 0.0237(8) Uani d . 1 1
H H19 0.3996 0.5412 0.4078 0.028 Uiso calc R 1 1

loop_
_atom_site_aniso_label
_atom_site_aniso_U_11
_atom_site_aniso_U_22
_atom_site_aniso_U_33
_atom_site_aniso_U_12
_atom_site_aniso_U_13
_atom_site_aniso_U_23
Br1 0.0491(3) 0.0302(2) 0.0386(3) -0.0145(2) 0.0188(2) -0.0051(2)
Cl1 0.0502(7) 0.0405(7) 0.0635(8) 0.0083(5) 0.0285(6) -0.0154(6)
Cl2 0.0226(5) 0.0571(7) 0.0259(5) -0.0006(5) 0.0058(4) 0.0065(5)
O1 0.0401(16) 0.0293(17) 0.0292(16) -0.0082(13) 0.0117(13) 0.0027(12)
O2 0.0433(17) 0.0265(16) 0.0440(18) -0.0114(14) 0.0144(14) -0.0019(14)
N1 0.0136(14) 0.0266(19) 0.0221(17) -0.0004(12) 0.0036(13) 0.0000(13)
N2 0.0169(16) 0.0249(19) 0.0239(17) -0.0012(13) 0.0007(13) 0.0002(13)
N3 0.0243(16) 0.0268(19) 0.0173(16) -0.0040(14) 0.0060(13) -0.0026(14)
C1 0.052(3) 0.040(3) 0.038(3) -0.009(2) 0.022(2) 0.007(2)
C2 0.027(2) 0.023(2) 0.034(2) -0.0016(17) 0.0166(19) -0.0060(18)
C3 0.0227(19) 0.017(2) 0.026(2) -0.0006(15) 0.0112(17) -0.0029(16)
C4 0.022(2) 0.017(2) 0.032(2) -0.0007(15) 0.0109(18) -0.0044(16)
C5 0.026(2) 0.024(2) 0.038(2) -0.0018(17) 0.0033(18) -0.0081(19)
C6 0.0198(18) 0.023(2) 0.0206(19) -0.0013(15) 0.0063(16) 0.0009(15)
C7 0.026(2) 0.023(2) 0.0172(19) 0.0028(16) 0.0063(16) 0.0027(15)
C8 0.024(2) 0.028(2) 0.031(2) -0.0029(17) 0.0097(17) -0.0013(18)
C9 0.028(2) 0.032(2) 0.038(2) 0.0020(18) 0.0194(19) -0.0010(19)
C10 0.033(2) 0.025(2) 0.032(2) 0.0083(18) 0.0110(19) -0.0031(18)
C11 0.028(2) 0.026(2) 0.031(2) -0.0031(17) 0.0042(18) -0.0004(18)
C12 0.024(2) 0.030(2) 0.025(2) 0.0034(17) 0.0092(17) 0.0019(18)
C13 0.0185(18) 0.019(2) 0.025(2) 0.0029(15) 0.0107(17) -0.0035(16)
C14 0.025(2) 0.019(2) 0.021(2) 0.0047(15) 0.0052(17) 0.0040(16)
C15 0.038(2) 0.024(2) 0.024(2) -0.0020(18) 0.0140(19) -0.0055(17)
C16 0.037(2) 0.030(2) 0.029(2) -0.0050(18) 0.0176(19) -0.0007(18)
C17 0.034(2) 0.018(2) 0.027(2) -0.0033(16) 0.0074(18) -0.0001(17)
C18 0.030(2) 0.022(2) 0.021(2) -0.0001(16) 0.0093(17) -0.0026(16)
C19 0.025(2) 0.022(2) 0.024(2) 0.0063(16) 0.0098(17) 0.0028(17)

loop_
_atom_type_symbol
_atom_type_description
_atom_type_scat_dispersion_real
_atom_type_scat_dispersion_imag
_atom_type_scat_source
C C 0.0033 0.0016 'International Tables Vol C Tables 4.2.6.8 and 6.1.1.4'
H H 0.0000 0.0000 'International Tables Vol C Tables 4.2.6.8 and 6.1.1.4'
N N 0.0061 0.0033 'International Tables Vol C Tables 4.2.6.8 and 6.1.1.4'
O O 0.0106 0.0060 'International Tables Vol C Tables 4.2.6.8 and 6.1.1.4'
Cl Cl 0.1484 0.1585 'International Tables Vol C Tables 4.2.6.8 and 6.1.1.4'
Br Br -0.2901 2.4595 'International Tables Vol C Tables 4.2.6.8 and 6.1.1.4'

loop_
_geom_angle_atom_site_label_1
_geom_angle_atom_site_label_2
_geom_angle_atom_site_label_3
_geom_angle
C2 O1 C1 116.1(3)
C13 N1 C6 120.9(3)
C13 N1 H1 119.6
C6 N1 H1 119.6
C13 N2 C4 122.4(3)
C13 N2 H2 118.8
C4 N2 H2 118.8
C13 N3 C14 127.0(3)
C13 N3 H3 116.5
C14 N3 H3 116.5
O1 C1 H1A 109.5
O1 C1 H1B 109.5
H1A C1 H1B 109.5
O1 C1 H1C 109.5
H1A C1 H1C 109.5
H1B C1 H1C 109.5
O2 C2 O1 122.6(4)
O2 C2 C3 126.2(4)
O1 C2 C3 111.1(3)
C4 C3 C2 122.2(3)
C4 C3 C6 118.7(3)
C2 C3 C6 119.0(3)
C3 C4 N2 118.3(3)
C3 C4 C5 128.8(4)
N2 C4 C5 112.9(3)
C4 C5 H5A 109.5
C4 C5 H5B 109.5
H5A C5 H5B 109.5
C4 C5 H5C 109.5
H5A C5 H5C 109.5
H5B C5 H5C 109.5
N1 C6 C3 108.8(3)
N1 C6 C7 110.0(3)
C3 C6 C7 115.3(3)
N1 C6 H6 107.5
C3 C6 H6 107.5
C7 C6 H6 107.5
C8 C7 C12 118.0(4)
C8 C7 C6 122.3(3)
C12 C7 C6 119.6(3)
C9 C8 C7 121.5(4)
C9 C8 H8 119.3
C7 C8 H8 119.3
C10 C9 C8 118.5(4)
C10 C9 H9 120.7
C8 C9 H9 120.7
C9 C10 C11 121.9(4)
C9 C10 Cl1 119.5(3)
C11 C10 Cl1 118.6(3)
C12 C11 C10 118.4(4)
C12 C11 H11 120.8
C10 C11 H11 120.8
C11 C12 C7 121.6(4)
C11 C12 H12 119.2
C7 C12 H12 119.2
N1 C13 N3 124.0(3)
N1 C13 N2 118.3(3)
N3 C13 N2 117.6(3)
C15 C14 C19 120.1(3)
C15 C14 N3 118.2(3)
C19 C14 N3 121.6(3)
C14 C15 C16 120.1(4)
C14 C15 H15 120.0
C16 C15 H15 120.0
C17 C16 C15 118.8(4)
C17 C16 H16 120.6
C15 C16 H16 120.6
C18 C17 C16 121.4(4)
C18 C17 Br1 118.9(3)
C16 C17 Br1 119.7(3)
C17 C18 C19 119.8(3)
C17 C18 H18 120.1
C19 C18 H18 120.1
C18 C19 C14 119.9(3)
C18 C19 H19 120.1
C14 C19 H19 120.1

loop_
_geom_bond_atom_site_label_1
_geom_bond_atom_site_label_2
_geom_bond_distance
Br1 C17 1.898(4)
Cl1 C10 1.751(4)
O1 C2 1.339(4)
O1 C1 1.445(5)
O2 C2 1.214(4)
N1 C13 1.315(4)
N1 C6 1.479(4)
N1 H1 0.8800
N2 C13 1.357(4)
N2 C4 1.386(5)
N2 H2 0.8800
N3 C13 1.330(4)
N3 C14 1.428(4)
N3 H3 0.8800
C1 H1A 0.9800
C1 H1B 0.9800
C1 H1C 0.9800
C2 C3 1.475(5)
C3 C4 1.349(5)
C3 C6 1.510(5)
C4 C5 1.500(5)
C5 H5A 0.9800
C5 H5B 0.9800
C5 H5C 0.9800
C6 C7 1.529(5)
C6 H6 1.0000
C7 C8 1.390(5)
C7 C12 1.391(5)
C8 C9 1.382(5)
C8 H8 0.9500
C9 C10 1.377(5)
C9 H9 0.9500
C10 C11 1.381(5)
C11 C12 1.377(5)
C11 H11 0.9500
C12 H12 0.9500
C14 C15 1.377(5)
C14 C19 1.395(5)
C15 C16 1.395(5)
C15 H15 0.9500
C16 C17 1.381(5)
C16 H16 0.9500
C17 C18 1.373(5)
C18 C19 1.374(5)
C18 H18 0.9500
C19 H19 0.9500

loop_
_geom_hbond_atom_site_label_D
_geom_hbond_atom_site_label_H
_geom_hbond_atom_site_label_A
_geom_hbond_site_symmetry_A
_geom_hbond_distance_DH
_geom_hbond_distance_HA
_geom_hbond_distance_DA
_geom_hbond_angle_DHA
_geom_hbond_publ_flag
N1 H1 Cl2 . 0.8800 2.3400 3.136(3) 151.00 yes
N2 H2 Cl2 4_565 0.8800 2.4100 3.179(3) 146.00 yes
N3 H3 Cl2 4_565 0.8800 2.3900 3.191(3) 151.00 yes
C5 H5A O2 . 0.9800 2.2200 2.897(5) 125.00 yes
C15 H15 O2 3_676 0.9500 2.4200 3.197(5) 139.00 yes
C18 H18 Cl2 2_545 0.9500 2.8100 3.702(4) 156.00 yes

loop_
_geom_torsion_atom_site_label_1
_geom_torsion_atom_site_label_2
_geom_torsion_atom_site_label_3
_geom_torsion_atom_site_label_4
_geom_torsion
C1 O1 C2 O2 -2.1(5)
C1 O1 C2 C3 178.1(3)
O2 C2 C3 C4 -3.4(6)
O1 C2 C3 C4 176.4(3)
O2 C2 C3 C6 179.9(4)
O1 C2 C3 C6 -0.3(5)
C2 C3 C4 N2 175.7(3)
C6 C3 C4 N2 -7.6(5)
C2 C3 C4 C5 -4.6(6)
C6 C3 C4 C5 172.2(3)
C13 N2 C4 C3 -18.5(5)
C13 N2 C4 C5 161.7(3)
C13 N1 C6 C3 -37.3(4)
C13 N1 C6 C7 89.8(4)
C4 C3 C6 N1 32.5(4)
C2 C3 C6 N1 -150.7(3)
C4 C3 C6 C7 -91.6(4)
C2 C3 C6 C7 85.3(4)
N1 C6 C7 C8 -139.6(3)
C3 C6 C7 C8 -16.2(5)
N1 C6 C7 C12 44.8(4)
C3 C6 C7 C12 168.2(3)
C12 C7 C8 C9 0.5(5)
C6 C7 C8 C9 -175.2(3)
C7 C8 C9 C10 -1.5(6)
C8 C9 C10 C11 0.6(6)
C8 C9 C10 Cl1 -177.6(3)
C9 C10 C11 C12 1.4(6)
Cl1 C10 C11 C12 179.7(3)
C10 C11 C12 C7 -2.6(6)
C8 C7 C12 C11 1.6(5)
C6 C7 C12 C11 177.4(3)
C6 N1 C13 N3 -168.9(3)
C6 N1 C13 N2 15.6(5)
C14 N3 C13 N1 18.7(6)
C14 N3 C13 N2 -165.8(3)
C4 N2 C13 N1 14.7(5)
C4 N2 C13 N3 -161.0(3)
C13 N3 C14 C15 -146.4(4)
C13 N3 C14 C19 38.7(5)
C19 C14 C15 C16 1.2(5)
N3 C14 C15 C16 -173.8(3)
C14 C15 C16 C17 -0.7(6)
C15 C16 C17 C18 -0.9(6)
C15 C16 C17 Br1 178.5(3)
C16 C17 C18 C19 1.9(6)
Br1 C17 C18 C19 -177.4(3)
C17 C18 C19 C14 -1.4(5)
C15 C14 C19 C18 -0.1(5)
N3 C14 C19 C18 174.7(3)
